data_7210786
loop_
_publ_author_name
'Huang, Yin'
'Meng, Xianggao'
'Kang, Lei'
'Li, Yanjun'
'Zhong, Cheng'
'Lin, Zheshuai'
'Chen, Xingguo'
'Qin, Jingui'

_publ_section_title
;
 Hg2Br3I: a new mixed halide nonlinear optical material in the infrared
 region
;
_journal_issue 20
_journal_name_full CrystEngComm
_journal_page_first 4196
_journal_paper_doi 10.1039/c3ce40213d
_journal_volume 15
_journal_year 2013
_chemical_formula_sum 'Br3 Hg2 I'
_chemical_formula_weight 767.81
_space_group_IT_number 36
_symmetry_cell_setting orthorhombic
_symmetry_space_group_name_Hall 'C 2c -2'
_symmetry_space_group_name_H-M 'C m c 21'
_atom_sites_solution_hydrogens geom
_atom_sites_solution_primary direct
_atom_sites_solution_secondary difmap
_audit_creation_method SHELXL-97
_audit_update_record
;
2013-01-21 # Formatted by publCIF
;
_cell_angle_alpha 90.00
_cell_angle_beta 90.00
_cell_angle_gamma 90.00
_cell_formula_units_Z 2
_cell_length_a 4.6628(17)
_cell_length_b 7.013(3)
_cell_length_c 13.081(5)
_cell_measurement_reflns_used 1020
_cell_measurement_temperature 293(2)
_cell_measurement_theta_max 31.44
_cell_measurement_theta_min 3.11
_cell_volume 427.8(3)
_computing_cell_refinement 'Bruker SAINT'
_computing_data_collection 'Bruker APEX2'
_computing_data_reduction 'Bruker SAINT'
_computing_molecular_graphics 'Bruker SHELXTL'
_computing_publication_material 'Bruker SHELXTL'
_computing_structure_refinement 'SHELXL-97 (Sheldrick, 2008)'
_computing_structure_solution 'SHELXS-97 (Sheldrick, 2008)'
_diffrn_ambient_temperature 293(2)
_diffrn_measured_fraction_theta_full 0.991
_diffrn_measured_fraction_theta_max 0.991
_diffrn_measurement_device_type 'Bruker APEX-II CCD'
_diffrn_measurement_method '\f and \w scans'
_diffrn_radiation_monochromator graphite
_diffrn_radiation_source 'fine-focus sealed tube'
_diffrn_radiation_type MoK\a
_diffrn_radiation_wavelength 0.71073
_diffrn_reflns_av_R_equivalents 0.0578
_diffrn_reflns_av_sigmaI/netI 0.0689
_diffrn_reflns_limit_h_max 4
_diffrn_reflns_limit_h_min -5
_diffrn_reflns_limit_k_max 8
_diffrn_reflns_limit_k_min -8
_diffrn_reflns_limit_l_max 15
_diffrn_reflns_limit_l_min -15
_diffrn_reflns_number 1235
_diffrn_reflns_theta_full 25.46
_diffrn_reflns_theta_max 25.46
_diffrn_reflns_theta_min 3.11
_exptl_absorpt_coefficient_mu 53.366
_exptl_absorpt_correction_type none
_exptl_crystal_density_diffrn 5.962
_exptl_crystal_density_method 'not measured'
_exptl_crystal_F_000 636
_exptl_crystal_size_max 0.22
_exptl_crystal_size_mid 0.18
_exptl_crystal_size_min 0.15
_refine_diff_density_max 1.513
_refine_diff_density_min -1.387
_refine_diff_density_rms 0.441
_refine_ls_abs_structure_details 'Flack H D (1983), Acta Cryst. A39, 876-881'
_refine_ls_abs_structure_Flack 0.00(4)
_refine_ls_extinction_coef 0.0027(6)
_refine_ls_extinction_expression Fc^*^=kFc[1+0.001xFc^2^\l^3^/sin(2\q)]^-1/4^
_refine_ls_extinction_method SHELXL
_refine_ls_goodness_of_fit_ref 1.084
_refine_ls_hydrogen_treatment constr
_refine_ls_matrix_type full
_refine_ls_number_parameters 21
_refine_ls_number_reflns 429
_refine_ls_number_restraints 1
_refine_ls_restrained_S_all 1.083
_refine_ls_R_factor_all 0.0407
_refine_ls_R_factor_gt 0.0386
_refine_ls_shift/su_max 0.000
_refine_ls_shift/su_mean 0.000
_refine_ls_structure_factor_coef Fsqd
_refine_ls_weighting_details 'calc w=1/[\s^2^(Fo^2^)+(0.0483P)^2^+0.0000P] where P=(Fo^2^+2Fc^2^)/3'
_refine_ls_weighting_scheme calc
_refine_ls_wR_factor_gt 0.0983
_refine_ls_wR_factor_ref 0.0990
_reflns_number_gt 401
_reflns_number_total 429
_reflns_threshold_expression >2sigma(I)
_cod_data_source_file c3ce40213d.txt
_cod_data_source_block mo_120629d_0m
_cod_original_cell_volume 427.7(3)
_cod_original_sg_symbol_H-M Cmc2(1)
_cod_database_code 7210786

loop_
_symmetry_equiv_pos_as_xyz
'x, y, z'
'-x, -y, z+1/2'
'x, -y, z+1/2'
'-x, y, z'
'x+1/2, y+1/2, z'
'-x+1/2, -y+1/2, z+1/2'
'x+1/2, -y+1/2, z+1/2'
'-x+1/2, y+1/2, z'

loop_
_atom_site_label
_atom_site_type_symbol
_atom_site_fract_x
_atom_site_fract_y
_atom_site_fract_z
_atom_site_U_iso_or_equiv
_atom_site_adp_type
_atom_site_occupancy
_atom_site_symmetry_multiplicity
_atom_site_calc_flag
_atom_site_refinement_flags
Hg1 Hg 0.0000 0.16519(14) 0.06624(11) 0.0479(5) Uani 1 2 d S
I1 I 0.0000 -0.0977(3) -0.06512(12) 0.0379(6) Uani 0.25 2 d SP
Br1 Br 0.0000 -0.0977(3) -0.06512(12) 0.0379(6) Uani 0.75 2 d SP
I2 I 0.0000 0.4275(3) 0.19736(13) 0.0394(6) Uani 0.25 2 d SP
Br2 Br 0.0000 0.4275(3) 0.19736(13) 0.0394(6) Uani 0.75 2 d SP

loop_
_atom_site_aniso_label
_atom_site_aniso_U_11
_atom_site_aniso_U_22
_atom_site_aniso_U_33
_atom_site_aniso_U_23
_atom_site_aniso_U_13
_atom_site_aniso_U_12
Hg1 0.0443(6) 0.0319(5) 0.0674(7) -0.0179(4) 0.000 0.000
I1 0.0373(11) 0.0279(10) 0.0485(12) -0.0060(8) 0.000 0.000
Br1 0.0373(11) 0.0279(10) 0.0485(12) -0.0060(8) 0.000 0.000
I2 0.0423(12) 0.0299(9) 0.0458(12) -0.0057(7) 0.000 0.000
Br2 0.0423(12) 0.0299(9) 0.0458(12) -0.0057(7) 0.000 0.000

loop_
_atom_type_symbol
_atom_type_description
_atom_type_scat_dispersion_real
_atom_type_scat_dispersion_imag
_atom_type_scat_source
Br Br -0.2901 2.4595 'International Tables Vol C Tables 4.2.6.8 and 6.1.1.4'
I I -0.4742 1.8119 'International Tables Vol C Tables 4.2.6.8 and 6.1.1.4'
Hg Hg -2.3894 9.2266 'International Tables Vol C Tables 4.2.6.8 and 6.1.1.4'

loop_
_geom_angle_atom_site_label_1
_geom_angle_atom_site_label_2
_geom_angle_atom_site_label_3
_geom_angle
I2 Hg1 I1 179.99(8)

loop_
_geom_bond_atom_site_label_1
_geom_bond_atom_site_label_2
_geom_bond_distance
Hg1 I2 2.515(2)
Hg1 I1 2.520(2)
